data_4345556
loop_
_publ_author_name
'Martin, Nicolas P.'
'M\"arz, Juliane'
'Volkringer, Christophe'
'Henry, Natacha'
'Hennig, Christoph'
'Ikeda-Ohno, Atsushi'
'Loiseau, Thierry'

_publ_section_title
;
 Synthesis of Coordination Polymers of Tetravalent Actinides (Uranium and
 Neptunium) with a Phthalate or Mellitate Ligand in an Aqueous Medium.
;
_journal_issue 5
_journal_name_full 'Inorganic chemistry'
_journal_page_first 2902
_journal_page_last 2913
_journal_paper_doi 10.1021/acs.inorgchem.6b02962
_journal_volume 56
_journal_year 2017
_chemical_formula_moiety '2(Np 4+) 2(O1 2-) 2(C8 O4 H4 2-) 2(H2 O1), H2 O'
_chemical_formula_sum 'C16 H12 Np2 O13'
_chemical_formula_weight 886.26
_space_group_crystal_system triclinic
_space_group_IT_number 2
_space_group_name_Hall '-P 1'
_space_group_name_H-M_alt 'P -1'
_symmetry_space_group_name_Hall '-P 1'
_symmetry_space_group_name_H-M 'P -1'
_atom_sites_solution_hydrogens mixed
_audit_creation_date 2016-01-18
_audit_creation_method
;
Olex2 1.2
(compiled 2015.01.26 svn.r3150 for OlexSys, GUI svn.r4998)
;
_cell_angle_alpha 77.492(6)
_cell_angle_beta 86.775(5)
_cell_angle_gamma 83.487(5)
_cell_formula_units_Z 2
_cell_length_a 7.8178(7)
_cell_length_b 9.5870(9)
_cell_length_c 13.2310(13)
_cell_measurement_reflns_used 9880
_cell_measurement_temperature 100
_cell_measurement_theta_max 26.321
_cell_measurement_theta_min 2.441
_cell_volume 961.36(16)
_computing_cell_refinement 'SAINT v8.34A (Bruker, 2013)'
_computing_data_reduction 'SAINT v8.34A (Bruker, 2013)'
_computing_molecular_graphics 'Olex2 (Dolomanov et al., 2009)'
_computing_publication_material 'Olex2 (Dolomanov et al., 2009)'
_computing_structure_refinement 'XL (Sheldrick, 2008)'
_diffrn_ambient_temperature 100
_diffrn_detector 'Bruker APEX2 area detector'
_diffrn_detector_area_resol_mean 7.9
_diffrn_detector_type 'CCD area detector'
_diffrn_measured_fraction_theta_full 0.999
_diffrn_measured_fraction_theta_max 0.989
_diffrn_measurement_device 'three-circle diffractometer'
_diffrn_measurement_device_type 'Bruker APEX-II CCD'
_diffrn_measurement_method '\f and \w scans'
_diffrn_radiation_monochromator 'mirror optics'
_diffrn_radiation_probe x-ray
_diffrn_radiation_type MoK\a
_diffrn_radiation_wavelength 0.71073
_diffrn_reflns_av_R_equivalents 0.0587
_diffrn_reflns_av_unetI/netI 0.0264
_diffrn_reflns_Laue_measured_fraction_full 0.999
_diffrn_reflns_Laue_measured_fraction_max 0.989
_diffrn_reflns_limit_h_max 9
_diffrn_reflns_limit_h_min -9
_diffrn_reflns_limit_k_max 11
_diffrn_reflns_limit_k_min -11
_diffrn_reflns_limit_l_max 16
_diffrn_reflns_limit_l_min -16
_diffrn_reflns_number 61364
_diffrn_reflns_point_group_measured_fraction_full 0.999
_diffrn_reflns_point_group_measured_fraction_max 0.989
_diffrn_reflns_theta_full 26.000
_diffrn_reflns_theta_max 26.286
_diffrn_reflns_theta_min 2.411
_diffrn_source 'microfocus sealed X-ray tube'
_diffrn_source_type 'Incoatec I\ms'
_diffrn_standards_number 0
_exptl_absorpt_coefficient_mu 10.821
_exptl_absorpt_correction_T_max 0.7454
_exptl_absorpt_correction_T_min 0.6997
_exptl_absorpt_correction_type multi-scan
_exptl_absorpt_process_details
;
SADABS-2014/5 (Bruker,2014/5) was used for absorption correction.
wR2(int) was 0.0734 before and 0.0581 after correction.
The Ratio of minimum to maximum transmission is 0.9387.
The \l/2 correction factor is Not present.
;
_exptl_crystal_colour brown
_exptl_crystal_colour_primary brown
_exptl_crystal_density_diffrn 3.062
_exptl_crystal_description plate
_exptl_crystal_F_000 796
_exptl_crystal_size_max 0.132
_exptl_crystal_size_mid 0.06
_exptl_crystal_size_min 0.055
_refine_diff_density_max 1.024
_refine_diff_density_min -0.981
_refine_diff_density_rms 0.192
_refine_ls_extinction_method none
_refine_ls_goodness_of_fit_ref 1.085
_refine_ls_hydrogen_treatment constr
_refine_ls_matrix_type full
_refine_ls_number_parameters 257
_refine_ls_number_reflns 3862
_refine_ls_number_restraints 0
_refine_ls_restrained_S_all 1.085
_refine_ls_R_factor_all 0.0344
_refine_ls_R_factor_gt 0.0217
_refine_ls_shift/su_max 0.000
_refine_ls_shift/su_mean 0.000
_refine_ls_structure_factor_coef Fsqd
_refine_ls_weighting_details 'w=1/[\s^2^(Fo^2^)+(0.0151P)^2^+3.9596P] where P=(Fo^2^+2Fc^2^)/3'
_refine_ls_weighting_scheme calc
_refine_ls_wR_factor_gt 0.0393
_refine_ls_wR_factor_ref 0.0418
_reflns_Friedel_coverage 0.000
_reflns_number_gt 3225
_reflns_number_total 3862
_reflns_threshold_expression 'I > 2\s(I)'
_cod_data_source_file ic6b02962_si_002.cif
_cod_data_source_block np-bdc
_cod_database_code 4345556
_shelx_space_group_comment
;
The symmetry employed for this shelxl refinement is uniquely defined
by the following loop, which should always be used as a source of
symmetry information in preference to the above space-group names.
They are only intended as comments.
;
_olex2_refinement_description
;
1. Fixed Uiso
 At 1.2 times of:
  All C(H) groups
 At 1.5 times of:
  All O(H,H) groups
2.a Rotating group:
 O2W(H2WA,H2WB), O1W(H1WA,H1WB)
2.b Aromatic/amide H refined with riding coordinates:
 C3A(H3A), C4A(H4A), C6A(H6A), C5A(H5A), C5B(H5B), C4B(H4B), C6B(H6B), C3B(H3B)
;
_shelx_shelxl_version_number 2014/7
_olex2_submission_special_instructions 'No special instructions were received'

loop_
_space_group_symop_operation_xyz
'x, y, z'
'-x, -y, -z'

loop_
_atom_site_label
_atom_site_type_symbol
_atom_site_fract_x
_atom_site_fract_y
_atom_site_fract_z
_atom_site_U_iso_or_equiv
_atom_site_adp_type
_atom_site_occupancy
_atom_site_site_symmetry_order
_atom_site_calc_flag
_atom_site_refinement_flags_posn
Np1 Np 0.64281(2) 0.82920(2) 0.52068(2) 0.00412(6) Uani 1 1 d .
Np2 Np 0.13522(2) 0.88333(2) 0.42313(2) 0.00456(6) Uani 1 1 d .
O2 O 0.3809(4) 0.9239(4) 0.4763(3) 0.0071(7) Uani 1 1 d .
O71A O 0.5846(4) 0.8352(4) 0.6950(3) 0.0104(8) Uani 1 1 d .
O2W O 0.8282(4) 0.6174(4) 0.6391(3) 0.0108(8) Uani 1 1 d .
H2WA H 0.8350 0.6320 0.7030 0.016 Uiso 1 1 d GR
H2WB H 0.9350 0.6079 0.6127 0.016 Uiso 1 1 d GR
O81B O 0.8182(4) 0.3173(4) 0.4302(3) 0.0093(7) Uani 1 1 d .
O72A O 0.7050(4) 1.0166(4) 0.7386(3) 0.0110(8) Uani 1 1 d .
O72B O 0.9828(5) 0.7095(4) 0.3635(3) 0.0205(9) Uani 1 1 d .
O82B O 0.5318(4) 0.3672(4) 0.4118(3) 0.0111(8) Uani 1 1 d .
O82A O 0.0638(4) 0.9841(4) 0.7134(3) 0.0105(8) Uani 1 1 d .
O81A O 0.3152(4) 1.0713(4) 0.6607(3) 0.0071(7) Uiso 1 1 d .
O1W O 0.3290(5) 0.6737(4) 0.3625(3) 0.0154(8) Uani 1 1 d .
H1WA H 0.4424 0.6541 0.3705 0.023 Uiso 1 1 d GR
H1WB H 0.2916 0.6111 0.3299 0.023 Uiso 1 1 d GR
O1 O 0.9012(4) 0.8972(3) 0.5299(3) 0.0066(7) Uani 1 1 d .
C1A C 0.4720(6) 0.9121(5) 0.8443(4) 0.0073(10) Uani 1 1 d .
O3W O 0.9184(5) 0.7193(4) 0.8144(3) 0.0255(10) Uani 1 1 d .
O71B O 0.7310(5) 0.6380(4) 0.4296(3) 0.0154(8) Uani 1 1 d .
C1B C 0.8228(6) 0.5893(5) 0.2668(4) 0.0069(10) Uiso 1 1 d .
C3A C 0.1835(6) 0.9135(5) 0.9222(4) 0.0106(11) Uani 1 1 d .
H3A H 0.0624 0.9344 0.9160 0.013 Uiso 1 1 calc R
C4A C 0.2518(7) 0.8565(6) 1.0196(4) 0.0131(12) Uani 1 1 d .
H4A H 0.1774 0.8402 1.0793 0.016 Uiso 1 1 calc R
C6A C 0.5379(6) 0.8532(5) 0.9425(4) 0.0101(11) Uani 1 1 d .
H6A H 0.6589 0.8329 0.9499 0.012 Uiso 1 1 calc R
C8B C 0.6861(6) 0.3809(5) 0.3818(4) 0.0084(11) Uani 1 1 d .
C5A C 0.4282(7) 0.8240(5) 1.0292(4) 0.0126(11) Uani 1 1 d .
H5A H 0.4742 0.7816 1.0950 0.015 Uiso 1 1 calc R
C2A C 0.2909(6) 0.9399(5) 0.8338(4) 0.0065(10) Uani 1 1 d .
C5B C 0.8424(7) 0.6102(6) 0.0805(4) 0.0209(14) Uani 1 1 d .
H5B H 0.8874 0.6535 0.0144 0.025 Uiso 1 1 calc R
C4B C 0.7348(8) 0.5004(6) 0.0894(4) 0.0219(14) Uani 1 1 d .
H4B H 0.7023 0.4725 0.0292 0.026 Uiso 1 1 calc R
C6B C 0.8836(7) 0.6560(6) 0.1689(4) 0.0147(12) Uani 1 1 d .
H6B H 0.9531 0.7328 0.1623 0.018 Uiso 1 1 calc R
C3B C 0.6752(7) 0.4321(6) 0.1875(4) 0.0157(12) Uani 1 1 d .
H3B H 0.6024 0.3576 0.1937 0.019 Uiso 1 1 calc R
C2B C 0.7227(6) 0.4735(5) 0.2761(4) 0.0077(10) Uiso 1 1 d .
C7B C 0.8485(6) 0.6494(5) 0.3602(4) 0.0073(10) Uiso 1 1 d .
C8A C 0.2187(6) 1.0020(5) 0.7280(4) 0.0088(11) Uani 1 1 d .
C7A C 0.5964(6) 0.9260(5) 0.7518(4) 0.0074(10) Uiso 1 1 d .

loop_
_atom_site_aniso_label
_atom_site_aniso_U_11
_atom_site_aniso_U_22
_atom_site_aniso_U_33
_atom_site_aniso_U_23
_atom_site_aniso_U_13
_atom_site_aniso_U_12
Np1 0.00159(10) 0.00299(10) 0.00748(11) -0.00023(8) 0.00015(8) -0.00074(8)
Np2 0.00147(10) 0.00368(11) 0.00849(11) -0.00077(8) -0.00006(8) -0.00115(8)
O2 0.0017(16) 0.0068(17) 0.0123(19) -0.0003(14) -0.0003(14) -0.0019(13)
O71A 0.0119(18) 0.0080(18) 0.0099(19) 0.0004(15) 0.0003(15) -0.0005(15)
O2W 0.0086(18) 0.0104(19) 0.013(2) -0.0020(15) 0.0011(15) 0.0000(15)
O81B 0.0048(17) 0.0082(18) 0.0131(19) 0.0013(15) 0.0011(14) -0.0002(14)
O72A 0.0050(17) 0.015(2) 0.0122(19) -0.0002(16) 0.0005(14) -0.0032(15)
O72B 0.0112(19) 0.012(2) 0.041(3) -0.0091(19) -0.0113(18) 0.0004(16)
O82B 0.0040(17) 0.0079(18) 0.020(2) 0.0013(15) 0.0003(15) -0.0016(14)
O82A 0.0028(17) 0.015(2) 0.0123(19) 0.0011(16) -0.0017(14) -0.0034(14)
O1W 0.0126(19) 0.013(2) 0.021(2) -0.0064(17) -0.0012(16) 0.0023(16)
O1 0.0043(16) 0.0044(17) 0.0107(18) -0.0003(14) -0.0009(14) -0.0005(13)
C1A 0.008(2) 0.003(2) 0.011(3) -0.002(2) 0.001(2) -0.0006(19)
O3W 0.023(2) 0.029(2) 0.024(2) -0.0023(19) -0.0030(18) -0.0027(19)
O71B 0.031(2) 0.0060(18) 0.0092(19) -0.0030(15) 0.0045(17) -0.0030(16)
C3A 0.006(2) 0.009(3) 0.017(3) -0.004(2) 0.002(2) 0.000(2)
C4A 0.013(3) 0.013(3) 0.012(3) -0.002(2) 0.006(2) -0.004(2)
C6A 0.007(2) 0.015(3) 0.008(3) 0.000(2) -0.001(2) -0.004(2)
C8B 0.008(3) 0.003(2) 0.013(3) 0.000(2) -0.002(2) 0.001(2)
C5A 0.014(3) 0.011(3) 0.012(3) -0.001(2) -0.005(2) -0.002(2)
C2A 0.006(2) 0.004(2) 0.009(3) 0.002(2) -0.001(2) -0.0034(19)
C5B 0.024(3) 0.019(3) 0.014(3) 0.002(2) 0.005(2) 0.012(3)
C4B 0.029(3) 0.024(3) 0.013(3) -0.009(3) -0.006(3) 0.010(3)
C6B 0.014(3) 0.008(3) 0.018(3) 0.005(2) 0.005(2) 0.000(2)
C3B 0.017(3) 0.009(3) 0.022(3) -0.003(2) -0.005(2) -0.003(2)
C8A 0.012(3) 0.003(2) 0.010(3) -0.001(2) 0.001(2) 0.001(2)

loop_
_atom_type_symbol
_atom_type_description
_atom_type_scat_dispersion_real
_atom_type_scat_dispersion_imag
_atom_type_scat_source
C C 0.0033 0.0016 'International Tables Vol C Tables 4.2.6.8 and 6.1.1.4'
H H 0.0000 0.0000 'International Tables Vol C Tables 4.2.6.8 and 6.1.1.4'
Np Np -11.4937 4.1493 'International Tables Vol C Tables 4.2.6.8 and 6.1.1.4'
O O 0.0106 0.0060 'International Tables Vol C Tables 4.2.6.8 and 6.1.1.4'

loop_
_geom_angle_atom_site_label_1
_geom_angle_atom_site_label_2
_geom_angle_atom_site_label_3
_geom_angle
_geom_angle_site_symmetry_1
_geom_angle_site_symmetry_3
Np1 Np1 Np2 112.886(9) 2_676 1_655
Np2 Np1 Np1 69.414(10) 2_676 2_676
Np2 Np1 Np2 58.024(7) 2_676 1_655
O2 Np1 Np1 37.24(9) . 2_676
O2 Np1 Np1 34.32(8) 2_676 2_676
O2 Np1 Np2 138.58(9) . 1_655
O2 Np1 Np2 35.12(8) 2_676 2_676
O2 Np1 Np2 84.89(8) 2_676 1_655
O2 Np1 Np2 106.64(9) . 2_676
O2 Np1 O2 71.55(13) . 2_676
O2 Np1 O71A 92.62(12) . .
O2 Np1 O2W 145.71(11) . .
O2 Np1 O2W 127.88(11) 2_676 .
O2 Np1 O82B 135.00(11) 2_676 2_666
O2 Np1 O82B 76.89(11) . 2_666
O2 Np1 O81A 78.14(11) . 2_676
O2 Np1 O81A 80.12(11) 2_676 2_676
O2 Np1 O1 139.52(12) . .
O2 Np1 O71B 149.15(12) 2_676 .
O2 Np1 O71B 109.27(13) . .
O71A Np1 Np1 82.62(8) . 2_676
O71A Np1 Np2 114.52(8) . 1_655
O71A Np1 Np2 72.61(8) . 2_676
O71A Np1 O2 75.88(12) . 2_676
O71A Np1 O2W 69.91(11) . .
O71A Np1 O82B 74.38(12) . 2_666
O71A Np1 O81A 155.95(12) . 2_676
O71A Np1 O71B 133.69(12) . .
O2W Np1 Np1 151.97(8) . 2_676
O2W Np1 Np2 75.38(7) . 1_655
O2W Np1 Np2 96.23(7) . 2_676
O82B Np1 Np1 108.43(8) 2_666 2_676
O82B Np1 Np2 138.46(8) 2_666 1_655
O82B Np1 Np2 146.91(9) 2_666 2_676
O82B Np1 O2W 70.15(11) 2_666 .
O81A Np1 Np1 76.61(8) 2_676 2_676
O81A Np1 Np2 88.65(8) 2_676 2_676
O81A Np1 Np2 64.29(8) 2_676 1_655
O81A Np1 O2W 128.55(11) 2_676 .
O81A Np1 O82B 123.69(12) 2_676 2_666
O81A Np1 O71B 70.25(11) 2_676 .
O1 Np1 Np1 103.60(8) . 2_676
O1 Np1 Np2 37.02(8) . 2_676
O1 Np1 Np2 25.42(9) . 1_655
O1 Np1 O2 70.13(11) . 2_676
O1 Np1 O71A 90.36(12) . .
O1 Np1 O2W 71.99(11) . .
O1 Np1 O82B 142.04(11) . 2_666
O1 Np1 O81A 82.96(12) . 2_676
O1 Np1 O71B 97.20(12) . .
O71B Np1 Np1 138.05(9) . 2_676
O71B Np1 Np2 74.82(9) . 1_655
O71B Np1 Np2 132.84(9) . 2_676
O71B Np1 O2W 69.35(12) . .
O71B Np1 O82B 71.87(12) . 2_666
Np1 Np2 Np1 121.977(7) 2_676 1_455
Np1 Np2 Np2 66.358(9) 2_676 2_576
Np2 Np2 Np1 55.619(7) 2_576 1_455
O2 Np2 Np1 38.44(9) . 2_676
O2 Np2 Np1 141.88(9) . 1_455
O2 Np2 Np2 95.03(9) . 2_576
O2 Np2 O81B 79.06(12) . 2_666
O2 Np2 O72A 75.95(12) . 2_676
O2 Np2 O72B 144.91(12) . 1_455
O2 Np2 O82A 134.01(11) . 2_576
O2 Np2 O1W 82.04(12) . .
O2 Np2 O1 117.79(12) . 1_455
O2 Np2 O1 71.67(12) . 2_676
O81B Np2 Np1 79.62(8) 2_666 1_455
O81B Np2 Np1 105.99(8) 2_666 2_676
O81B Np2 Np2 94.20(8) 2_666 2_576
O81B Np2 O72A 136.80(11) 2_666 2_676
O81B Np2 O72B 81.12(12) 2_666 1_455
O81B Np2 O82A 146.70(11) 2_666 2_576
O81B Np2 O1W 70.85(11) 2_666 .
O72A Np2 Np1 138.42(8) 2_676 1_455
O72A Np2 Np1 73.79(8) 2_676 2_676
O72A Np2 Np2 122.44(8) 2_676 2_576
O72A Np2 O82A 68.60(11) 2_676 2_576
O72A Np2 O1W 71.23(11) 2_676 .
O72B Np2 Np1 172.77(10) 1_455 2_676
O72B Np2 Np1 59.95(9) 1_455 1_455
O72B Np2 Np2 115.11(9) 1_455 2_576
O72B Np2 O72A 100.18(13) 1_455 2_676
O72B Np2 O82A 71.65(12) 1_455 2_576
O72B Np2 O1W 64.15(12) 1_455 .
O82A Np2 Np1 102.05(8) 2_576 2_676
O82A Np2 Np1 70.39(8) 2_576 1_455
O82A Np2 Np2 80.83(8) 2_576 2_576
O82A Np2 O1W 111.75(11) 2_576 .
O1W Np2 Np1 116.44(8) . 2_676
O1W Np2 Np1 119.57(8) . 1_455
O1W Np2 Np2 165.05(8) . 2_576
O1 Np2 Np1 24.84(8) 1_455 1_455
O1 Np2 Np1 99.63(8) 1_455 2_676
O1 Np2 Np1 35.29(8) 2_676 2_676
O1 Np2 Np1 88.36(8) 2_676 1_455
O1 Np2 Np2 34.40(8) 2_676 2_576
O1 Np2 Np2 35.19(8) 1_455 2_576
O1 Np2 O81B 73.89(11) 1_455 2_666
O1 Np2 O81B 113.03(12) 2_676 2_666
O1 Np2 O72A 91.68(12) 2_676 2_676
O1 Np2 O72A 149.29(11) 1_455 2_676
O1 Np2 O72B 83.48(12) 1_455 1_455
O1 Np2 O72B 143.27(11) 2_676 1_455
O1 Np2 O82A 84.11(11) 1_455 2_576
O1 Np2 O82A 80.89(11) 2_676 2_576
O1 Np2 O1W 134.87(11) 1_455 .
O1 Np2 O1W 151.60(11) 2_676 .
O1 Np2 O1 69.59(13) 1_455 2_676
Np1 O2 Np1 108.45(13) . 2_676
Np2 O2 Np1 145.02(16) . .
Np2 O2 Np1 106.44(13) . 2_676
C7A O71A Np1 135.5(3) . .
Np1 O2W H2WA 112.1 . .
Np1 O2W H2WB 110.2 . .
H2WA O2W H2WB 107.6 . .
C8B O81B Np2 134.0(3) . 2_666
C7A O72A Np2 128.1(3) . 2_676
C7B O72B Np2 150.9(3) . 1_655
C8B O82B Np1 137.1(3) . 2_666
C8A O82A Np2 129.8(3) . 2_576
C8A O81A Np1 145.0(3) . 2_676
Np2 O1W H1WA 125.5 . .
Np2 O1W H1WB 125.0 . .
H1WA O1W H1WB 109.5 . .
Np1 O1 Np2 129.74(15) . 1_655
Np1 O1 Np2 107.69(13) . 2_676
Np2 O1 Np2 110.41(13) 1_655 2_676
C6A C1A C2A 119.2(4) . .
C6A C1A C7A 118.0(4) . .
C2A C1A C7A 122.3(4) . .
C7B O71B Np1 121.5(3) . .
C6B C1B C2B 119.4(5) . .
C6B C1B C7B 120.4(4) . .
C2B C1B C7B 119.9(4) . .
C4A C3A H3A 119.6 . .
C2A C3A H3A 119.6 . .
C2A C3A C4A 120.8(5) . .
C3A C4A H4A 120.0 . .
C5A C4A C3A 120.0(5) . .
C5A C4A H4A 120.0 . .
C1A C6A H6A 119.6 . .
C5A C6A C1A 120.7(5) . .
C5A C6A H6A 119.6 . .
O81B C8B C2B 115.2(4) . .
O82B C8B O81B 125.7(5) . .
O82B C8B C2B 118.9(4) . .
C4A C5A C6A 120.1(5) . .
C4A C5A H5A 120.0 . .
C6A C5A H5A 120.0 . .
C1A C2A C8A 119.5(4) . .
C3A C2A C1A 119.1(4) . .
C3A C2A C8A 121.4(4) . .
C4B C5B H5B 120.0 . .
C6B C5B H5B 120.0 . .
C6B C5B C4B 120.1(5) . .
C5B C4B H4B 120.1 . .
C3B C4B C5B 119.8(5) . .
C3B C4B H4B 120.1 . .
C1B C6B C5B 120.3(5) . .
C1B C6B H6B 119.9 . .
C5B C6B H6B 119.9 . .
C4B C3B H3B 120.0 . .
C2B C3B C4B 120.1(5) . .
C2B C3B H3B 120.0 . .
C1B C2B C8B 120.1(4) . .
C3B C2B C1B 120.1(5) . .
C3B C2B C8B 119.3(4) . .
O72B C7B C1B 118.8(4) . .
O71B C7B O72B 124.4(5) . .
O71B C7B C1B 116.9(4) . .
O82A C8A C2A 118.2(4) . .
O81A C8A O82A 124.3(5) . .
O81A C8A C2A 117.4(4) . .
O71A C7A C1A 114.1(4) . .
O72A C7A O71A 125.6(5) . .
O72A C7A C1A 120.2(4) . .

loop_
_geom_bond_atom_site_label_1
_geom_bond_atom_site_label_2
_geom_bond_distance
_geom_bond_site_symmetry_2
Np1 Np1 3.7031(5) 2_676
Np1 Np2 4.0445(4) 1_655
Np1 Np2 3.6438(4) 2_676
Np1 O2 2.362(3) 2_676
Np1 O2 2.201(3) .
Np1 O71A 2.338(3) .
Np1 O2W 2.625(3) .
Np1 O82B 2.434(3) 2_666
Np1 O81A 2.402(3) 2_676
Np1 O1 2.210(3) .
Np1 O71B 2.422(3) .
Np2 Np1 4.0445(4) 1_455
Np2 Np1 3.6438(4) 2_676
Np2 Np2 3.7452(5) 2_576
Np2 O2 2.185(3) .
Np2 O81B 2.429(3) 2_666
Np2 O72A 2.479(3) 2_676
Np2 O72B 2.438(4) 1_455
Np2 O82A 2.484(3) 2_576
Np2 O1W 2.617(3) .
Np2 O1 2.258(3) 1_455
Np2 O1 2.303(3) 2_676
O2 Np1 2.362(3) 2_676
O71A C7A 1.280(6) .
O2W H2WA 0.8908 .
O2W H2WB 0.8898 .
O81B Np2 2.429(3) 2_666
O81B C8B 1.270(6) .
O72A Np2 2.479(3) 2_676
O72A C7A 1.261(6) .
O72B Np2 2.438(4) 1_655
O72B C7B 1.261(6) .
O82B Np1 2.434(3) 2_666
O82B C8B 1.260(6) .
O82A Np2 2.484(3) 2_576
O82A C8A 1.273(6) .
O81A Np1 2.402(3) 2_676
O81A C8A 1.259(6) .
O1W H1WA 0.8927 .
O1W H1WB 0.8930 .
O1 Np2 2.258(3) 1_655
O1 Np2 2.303(3) 2_676
C1A C6A 1.401(7) .
C1A C2A 1.419(7) .
C1A C7A 1.513(7) .
O71B C7B 1.258(6) .
C1B C6B 1.398(7) .
C1B C2B 1.410(7) .
C1B C7B 1.504(7) .
C3A H3A 0.9500 .
C3A C4A 1.397(7) .
C3A C2A 1.394(7) .
C4A H4A 0.9500 .
C4A C5A 1.385(7) .
C6A H6A 0.9500 .
C6A C5A 1.391(7) .
C8B C2B 1.516(7) .
C5A H5A 0.9500 .
C2A C8A 1.512(7) .
C5B H5B 0.9500 .
C5B C4B 1.402(8) .
C5B C6B 1.401(8) .
C4B H4B 0.9500 .
C4B C3B 1.401(8) .
C6B H6B 0.9500 .
C3B H3B 0.9500 .
C3B C2B 1.398(7) .

loop_
_geom_torsion_atom_site_label_1
_geom_torsion_atom_site_label_2
_geom_torsion_atom_site_label_3
_geom_torsion_atom_site_label_4
_geom_torsion
_geom_torsion_site_symmetry_1
Np1 O71A C7A O72A -30.2(8) .
Np1 O71A C7A C1A 153.2(3) .
Np1 O82B C8B O81B -48.6(8) 2_666
Np1 O82B C8B C2B 127.5(4) 2_666
Np1 O81A C8A O82A -16.8(9) 2_676
Np1 O81A C8A C2A 165.0(4) 2_676
Np1 O71B C7B O72B 37.8(6) .
Np1 O71B C7B C1B -140.9(3) .
Np2 O81B C8B O82B 13.1(8) 2_666
Np2 O81B C8B C2B -163.2(3) 2_666
Np2 O72A C7A O71A 23.0(7) 2_676
Np2 O72A C7A C1A -160.6(3) 2_676
Np2 O72B C7B O71B -26.4(10) 1_655
Np2 O72B C7B C1B 152.4(5) 1_655
Np2 O82A C8A O81A -17.3(7) 2_576
Np2 O82A C8A C2A 160.9(3) 2_576
O81B C8B C2B C1B -59.9(6) .
O81B C8B C2B C3B 112.1(5) .
O82B C8B C2B C1B 123.6(5) .
O82B C8B C2B C3B -64.4(6) .
C1A C6A C5A C4A -1.7(8) .
C1A C2A C8A O82A 157.9(5) .
C1A C2A C8A O81A -23.8(7) .
C3A C4A C5A C6A 2.6(8) .
C3A C2A C8A O82A -24.2(7) .
C3A C2A C8A O81A 154.2(5) .
C4A C3A C2A C1A -1.8(7) .
C4A C3A C2A C8A -179.8(4) .
C6A C1A C2A C3A 2.7(7) .
C6A C1A C2A C8A -179.3(4) .
C6A C1A C7A O71A 106.6(5) .
C6A C1A C7A O72A -70.2(6) .
C2A C1A C6A C5A -1.0(7) .
C2A C1A C7A O71A -65.5(6) .
C2A C1A C7A O72A 117.7(5) .
C2A C3A C4A C5A -0.8(8) .
C5B C4B C3B C2B 0.1(8) .
C4B C5B C6B C1B 2.3(8) .
C4B C3B C2B C1B 3.5(8) .
C4B C3B C2B C8B -168.4(5) .
C6B C1B C2B C8B 167.6(4) .
C6B C1B C2B C3B -4.2(7) .
C6B C1B C7B O72B -33.2(7) .
C6B C1B C7B O71B 145.6(5) .
C6B C5B C4B C3B -3.0(8) .
C2B C1B C6B C5B 1.3(7) .
C2B C1B C7B O72B 152.9(5) .
C2B C1B C7B O71B -28.3(7) .
C7B C1B C6B C5B -172.6(5) .
C7B C1B C2B C8B -18.4(7) .
C7B C1B C2B C3B 169.7(5) .
C7A C1A C6A C5A -173.3(5) .
C7A C1A C2A C3A 174.7(4) .
C7A C1A C2A C8A -7.3(7) .
